data_4342599
loop_
_publ_author_name
'Liu, Chengyin'
'Xia, Zhiguo'
'Chen, Mingyue'
'Molokeev, Maxim S.'
'Liu, Quanlin'

_publ_section_title
;
 Near-Infrared Luminescence and Color Tunable Chromophores Based on
 Cr(3+)-Doped Mullite-Type Bi2(Ga,Al)4O9 Solid Solutions.
;
_journal_issue 4
_journal_name_full 'Inorganic chemistry'
_journal_page_first 1876
_journal_page_last 1882
_journal_paper_doi 10.1021/ic502779d
_journal_volume 54
_journal_year 2015
_chemical_formula_moiety
;
Al Bi2 Ga3 O9
;
_chemical_formula_sum 'Al Bi2 Ga3 O9'
_chemical_formula_weight 798.10
_chemical_name_mineral
;
Bi2 Ga3 Al O9
;
_space_group_IT_number 55
_symmetry_cell_setting orthorhombic
_symmetry_space_group_name_Hall '-P 2 2ab'
_symmetry_space_group_name_H-M 'P b a m'
_cell_angle_alpha 90
_cell_angle_beta 90
_cell_angle_gamma 90
_cell_formula_units_Z 2
_cell_length_a 7.89343(12)
_cell_length_b 8.26181(12)
_cell_length_c 5.855092(94)
_cell_measurement_temperature 300
_cell_volume 381.834(10)
_diffrn_ambient_temperature 300
_diffrn_measurement_device_type
;
D8 ADVANCE Bruker
;
_diffrn_radiation_monochromator none
_diffrn_radiation_probe x-ray
_diffrn_radiation_type
;
 Cu K\a~1~~2~
;
_exptl_absorpt_coefficient_mu 102.205
_exptl_crystal_density_diffrn 6.94164(18)
_pd_char_colour
;
colourless
;
_pd_meas_2theta_range_inc 0.01
_pd_meas_2theta_range_max 120
_pd_meas_2theta_range_min 5
_pd_meas_scan_method step
_pd_proc_ls_pref_orient_corr
;
Anisotropic model of PO. Spherical harmonics 2 ordrer.
 Jarvinen (1993). Application of symmetrized harmonics expansion to correction
of the preferred orientation effect. - J. Appl. Cryst. 26 p525-531.
;
_pd_proc_ls_profile_function PearsonVII
_pd_proc_ls_prof_R_factor 5.010
_pd_proc_ls_prof_wR_expected 3.089
_pd_proc_ls_prof_wR_factor 7.319
_pd_proc_number_of_points 11500
_pd_spec_mount_mode reflection
_refine_ls_goodness_of_fit_all 2.369
_refine_ls_R_I_factor 1.85
_refine_ls_shift/su_max 0.01000
_cod_data_source_file ic502779d_si_005.cif
_cod_data_source_block a
_cod_original_sg_symbol_Hall
;
-P 2 2ab
;
_cod_original_sg_symbol_H-M Pbam
_cod_original_formula_sum
;
Al Bi2 Ga3 O9
;
_cod_database_code 4342599

loop_
_symmetry_equiv_pos_as_xyz
'x, y, -z'
'-x, -y, -z'
'-x, -y, z'
'-x+1/2, y+1/2, -z'
'-x+1/2, y+1/2, z'
'x, y, z'
'x+1/2, -y+1/2, -z'
'x+1/2, -y+1/2, z'

loop_
_atom_site_label
_atom_site_type_symbol
_atom_site_fract_x
_atom_site_fract_y
_atom_site_fract_z
_atom_site_occupancy
_atom_site_B_iso_or_equiv
Bi1 Bi 0.173186(99) 0.17032(11) 0 1 0.897(62)
Al1 Al 0.5 0 0.26129(53) 0.3187(56) 0.50(10)
Ga1 Ga 0.5 0 0.26129(53) 0.6813(56) 0.50(10)
Al2 Al 0.35131(29) 0.33890(37) 0.5 0.1813(56) 0.500(87)
Ga2 Ga 0.35131(29) 0.33890(37) 0.5 0.8187(56) 0.500(87)
O1 O 0.5 0.5 0.5 1 1.02(15)
O2 O 0.36507(86) 0.20948(91) 0.2540(14) 1 1.02(15)
O3 O 0.1356(14) 0.4081(12) 0.5 1 1.02(15)
O4 O 0.1422(14) 0.4280(13) 0 1 1.02(15)

loop_
_diffrn_radiation_wavelength
_diffrn_radiation_wavelength_wt
1.5406 1.0000
1.5443 0.5000

loop_
_geom_angle_atom_site_label_1
_geom_angle_atom_site_label_2
_geom_angle_atom_site_label_3
_geom_angle
_geom_angle_site_symmetry_1
_geom_angle_site_symmetry_3
O2 Bi1 O2 87.68(29) 1_555 6_555
O2 Bi1 O4 86.03(30) 1_555 1_555
O2 Bi1 O4 72.94(37) 1_555 4_545
O2 Bi1 O2 59.03(42) 7_455 8_455
O2 Bi1 O4 65.24(47) 7_455 1_555
O2 Bi1 O4 137.74(91) 7_455 4_545
O4 Bi1 O4 150.5(17) 1_555 4_545
O1 Ga2 O2 113.97(34) 1_556 1_556
O1 Ga2 O3 112.85(47) 1_556 1_556
O1 Ga2 O3 90.88(22) 1_556 7_556
O2 Ga2 O2 106.54(44) 1_556 6_555
O2 Ga2 O3 104.28(37) 1_556 1_556
O2 Ga2 O3 63.58(50) 1_556 7_556
O1 Al2 O2 113.97(34) 1_556 1_556
O1 Al2 O3 112.85(47) 1_556 1_556
O1 Al2 O3 90.88(22) 1_556 7_556
O2 Al2 O2 106.54(44) 1_556 6_555
O2 Al2 O3 104.28(37) 1_556 1_556
O2 Al2 O3 63.58(50) 1_556 7_556
O2 Ga1 O3 88.32(38) 3_655 4_546
O2 Ga1 O3 93.44(38) 3_655 7_556
O2 Ga1 O4 91.43(39) 3_655 4_545
O2 Ga1 O4 86.72(39) 3_655 7_555
O3 Ga1 O3 86.39(34) 4_546 7_556
O3 Ga1 O4 97.31(31) 4_546 4_545
O4 Ga1 O4 79.41(34) 4_545 7_555

loop_
_geom_bond_atom_site_label_1
_geom_bond_atom_site_label_2
_geom_bond_distance
_geom_bond_site_symmetry_2
Bi1 O2 2.1472(75) .
Bi1 O2 3.0188(73) 7_455
Bi1 O4 2.143(11) .
Bi1 O4 2.476(11) 4_545
Ga2 O1 1.7745(27) 1_556
Ga2 O2 1.7971(82) 1_556
Ga2 O3 1.796(11) 1_556
Ga2 O3 3.033(11) 7_556
Al2 O1 1.7745(27) 1_556
Al2 O2 1.7971(82) 1_556
Al2 O3 1.796(11) 1_556
Al2 O3 3.033(11) 7_556
Ga1 O2 2.0326(73) 3_655
Ga1 O3 1.9172(77) 4_546
Ga1 O4 1.9885(74) 4_545
Al1 O2 2.0326(73) 3_655
Al1 O3 1.9172(77) 4_546
Al1 O4 1.9885(74) 4_545
